data_4027241
loop_
_publ_author_name
'Vincent Gauchot'
'Andreea R. Schmitzer'

_publ_section_title
;
 Asymmetric Aldol Reaction Catalyzed by the Anion of an Ionic Liquid
;
_journal_name_full 'Journal of Organic Chemistry'
_journal_page_first 4917
_journal_page_last 4923
_journal_paper_doi 10.1021/jo300737u
_journal_volume 77
_journal_year 2012
_chemical_absolute_configuration rmad
_chemical_compound_source 'Synthesized by the authors. See text'
_chemical_formula_moiety 'C6 H11 N O6 S'
_chemical_formula_sum 'C6 H11 N O6 S'
_chemical_formula_weight 225.22
_chemical_name_systematic
; 
 ? 
;
_space_group_IT_number 19
_symmetry_cell_setting orthorhombic
_symmetry_space_group_name_Hall 'P 2ac 2ab'
_symmetry_space_group_name_H-M 'P 21 21 21'
_atom_sites_solution_hydrogens geom
_atom_sites_solution_primary direct
_atom_sites_solution_secondary difmap
_audit_creation_method SHELXL-97
_cell_angle_alpha 90.00
_cell_angle_beta 90.00
_cell_angle_gamma 90.00
_cell_formula_units_Z 4
_cell_length_a 8.66143(18)
_cell_length_b 8.78210(17)
_cell_length_c 11.5908(2)
_cell_measurement_reflns_used 23455
_cell_measurement_temperature 100
_cell_measurement_theta_max 70.75
_cell_measurement_theta_min 6.32
_cell_volume 881.66(3)
_computing_cell_refinement 'SAINT V7.68A(Bruker AXS, 2009)'
_computing_data_collection 'APEX2  (Bruker AXS, 2009)'
_computing_data_reduction 'SAINT V7.68A(Bruker AXS, 2009)'
_computing_molecular_graphics 'SHELXTL v6.12 (Bruker AXS, 2001)'
_computing_publication_material 'UdMX (Maris, 2004)'
_computing_structure_refinement 'SHELXL97 (Sheldrick, 2008)'
_computing_structure_solution 'SHELXS97 (Sheldrick, 2008)'
_diffrn_ambient_temperature 100
_diffrn_detector_area_resol_mean 8.3
_diffrn_measured_fraction_theta_full 0.999
_diffrn_measured_fraction_theta_max 0.999
_diffrn_measurement_device_type 'Bruker APEX II'
_diffrn_measurement_method \w
_diffrn_radiation_monochromator 'ImuS MX optics'
_diffrn_radiation_source 'Micro Source'
_diffrn_radiation_type CuK\a
_diffrn_radiation_wavelength 1.54178
_diffrn_reflns_av_R_equivalents 0.034
_diffrn_reflns_av_sigmaI/netI 0.0166
_diffrn_reflns_limit_h_max 10
_diffrn_reflns_limit_h_min -10
_diffrn_reflns_limit_k_max 10
_diffrn_reflns_limit_k_min -10
_diffrn_reflns_limit_l_max 14
_diffrn_reflns_limit_l_min -14
_diffrn_reflns_number 52160
_diffrn_reflns_theta_full 70.98
_diffrn_reflns_theta_max 70.98
_diffrn_reflns_theta_min 6.32
_exptl_absorpt_coefficient_mu 3.409
_exptl_absorpt_correction_T_max 0.9341
_exptl_absorpt_correction_T_min 0.8259
_exptl_absorpt_correction_type multi-scan
_exptl_absorpt_process_details 'Sadabs (Sheldrick, 1996)'
_exptl_crystal_colour Colorless
_exptl_crystal_density_diffrn 1.697
_exptl_crystal_description block
_exptl_crystal_F_000 472
_exptl_crystal_size_max 0.08
_exptl_crystal_size_mid 0.05
_exptl_crystal_size_min 0.02
_refine_diff_density_max 0.240
_refine_diff_density_min -0.305
_refine_diff_density_rms 0.051
_refine_ls_abs_structure_details 'Flack H D (1983), 695 Friedel Pairs'
_refine_ls_abs_structure_Flack -0.014(15)
_refine_ls_extinction_method none
_refine_ls_goodness_of_fit_ref 1.092
_refine_ls_matrix_type full
_refine_ls_number_parameters 130
_refine_ls_number_reflns 1701
_refine_ls_number_restraints 0
_refine_ls_restrained_S_all 1.092
_refine_ls_R_factor_all 0.0229
_refine_ls_R_factor_gt 0.0225
_refine_ls_shift/su_max 0.027
_refine_ls_shift/su_mean 0.006
_refine_ls_structure_factor_coef Fsqd
_refine_ls_weighting_details 'calc w=1/[\s^2^(Fo^2^)+(0.0407P)^2^+0.1500P] where P=(Fo^2^+2Fc^2^)/3'
_refine_ls_weighting_scheme calc
_refine_ls_wR_factor_gt 0.0615
_refine_ls_wR_factor_ref 0.0618
_reflns_number_gt 1665
_reflns_number_total 1701
_reflns_threshold_expression I>2\s(I)
_cod_data_source_file jo300737u_si_001.cif
_cod_data_source_block schm41
_cod_database_code 4027241

loop_
_symmetry_equiv_pos_as_xyz
'x, y, z'
'-x+1/2, -y, z+1/2'
'-x, y+1/2, -z+1/2'
'x+1/2, -y+1/2, -z'

loop_
_atom_site_label
_atom_site_type_symbol
_atom_site_fract_x
_atom_site_fract_y
_atom_site_fract_z
_atom_site_U_iso_or_equiv
_atom_site_adp_type
_atom_site_occupancy
_atom_site_symmetry_multiplicity
_atom_site_calc_flag
_atom_site_refinement_flags
S1 S 1.03512(4) 0.55655(4) 0.10139(3) 0.00967(11) Uani 1 1 d .
O1 O 0.84225(14) 0.61153(15) 0.65114(11) 0.0185(3) Uani 1 1 d .
O2 O 1.09904(14) 0.62043(15) 0.67744(10) 0.0167(3) Uani 1 1 d .
O3 O 1.02709(14) 0.49507(12) 0.23123(10) 0.0126(2) Uani 1 1 d .
O4 O 1.17042(13) 0.65479(13) 0.09651(11) 0.0148(3) Uani 1 1 d .
O5 O 1.04657(15) 0.41927(12) 0.03493(10) 0.0166(3) Uani 1 1 d .
O6 O 0.89435(13) 0.64378(14) 0.08182(10) 0.0146(3) Uani 1 1 d .
N1 N 0.85945(15) 0.45866(16) 0.45279(11) 0.0108(3) Uani 1 1 d .
H1A H 0.8644 0.3653 0.4169 0.016(5) Uiso 1 1 calc R
H1B H 0.7803 0.4568 0.5057 0.036(7) Uiso 1 1 calc R
C1 C 1.01015(18) 0.49465(18) 0.51118(14) 0.0111(3) Uani 1 1 d .
H1 H 1.0660 0.3985 0.5312 0.013 Uiso 1 1 calc R
C2 C 1.10297(18) 0.58663(19) 0.42135(14) 0.0134(3) Uani 1 1 d .
H2A H 1.1353 0.6858 0.4539 0.016 Uiso 1 1 calc R
H2B H 1.1962 0.5297 0.3973 0.016 Uiso 1 1 calc R
C3 C 0.99475(18) 0.61035(18) 0.31879(14) 0.0123(3) Uani 1 1 d .
H3 H 1.0045 0.7155 0.2866 0.015 Uiso 1 1 calc R
C4 C 0.83414(19) 0.58206(19) 0.36642(14) 0.0131(3) Uani 1 1 d .
H4A H 0.7921 0.6748 0.4035 0.016 Uiso 1 1 calc R
H4B H 0.7626 0.5486 0.3048 0.016 Uiso 1 1 calc R
C5 C 0.9710(2) 0.58317(17) 0.62003(13) 0.0125(3) Uani 1 1 d .
C6 C 1.0713(2) 0.6966(2) 0.78656(16) 0.0228(4) Uani 1 1 d .
H6A H 1.0066 0.7866 0.7737 0.034 Uiso 1 1 calc R
H6B H 1.1700 0.7279 0.8204 0.034 Uiso 1 1 calc R
H6C H 1.0184 0.6267 0.8394 0.034 Uiso 1 1 calc R

loop_
_atom_site_aniso_label
_atom_site_aniso_U_11
_atom_site_aniso_U_22
_atom_site_aniso_U_33
_atom_site_aniso_U_23
_atom_site_aniso_U_13
_atom_site_aniso_U_12
S1 0.01174(18) 0.01019(18) 0.00709(17) 0.00098(14) 0.00105(14) -0.00008(15)
O1 0.0167(6) 0.0233(6) 0.0156(6) -0.0063(5) 0.0045(5) -0.0026(5)
O2 0.0174(6) 0.0223(6) 0.0103(6) -0.0047(5) -0.0022(5) -0.0024(5)
O3 0.0199(6) 0.0099(5) 0.0082(5) 0.0007(4) 0.0014(5) 0.0004(5)
O4 0.0116(6) 0.0130(5) 0.0199(6) 0.0026(5) 0.0035(5) -0.0004(4)
O5 0.0258(6) 0.0128(6) 0.0111(5) -0.0023(4) 0.0031(5) 0.0000(5)
O6 0.0134(6) 0.0166(5) 0.0137(6) 0.0005(5) -0.0024(5) 0.0006(5)
N1 0.0114(6) 0.0113(6) 0.0096(6) -0.0027(5) 0.0014(5) -0.0019(5)
C1 0.0116(7) 0.0110(7) 0.0106(7) 0.0000(6) -0.0017(6) -0.0002(6)
C2 0.0112(7) 0.0189(8) 0.0101(8) -0.0004(6) 0.0002(6) -0.0031(6)
C3 0.0180(8) 0.0098(7) 0.0089(7) -0.0017(6) 0.0011(6) 0.0002(6)
C4 0.0122(7) 0.0152(8) 0.0120(7) -0.0006(6) -0.0013(6) 0.0025(6)
C5 0.0172(7) 0.0112(7) 0.0091(7) 0.0013(6) 0.0002(6) -0.0036(7)
C6 0.0288(10) 0.0288(9) 0.0108(8) -0.0080(7) 0.0003(7) -0.0081(8)

loop_
_atom_type_symbol
_atom_type_description
_atom_type_scat_dispersion_real
_atom_type_scat_dispersion_imag
_atom_type_scat_source
C C 0.0181 0.0091 'International Tables Vol C Tables 4.2.6.8 and 6.1.1.4'
H H 0.0000 0.0000 'International Tables Vol C Tables 4.2.6.8 and 6.1.1.4'
N N 0.0311 0.0180 'International Tables Vol C Tables 4.2.6.8 and 6.1.1.4'
O O 0.0492 0.0322 'International Tables Vol C Tables 4.2.6.8 and 6.1.1.4'
S S 0.3331 0.5567 'International Tables Vol C Tables 4.2.6.8 and 6.1.1.4'

loop_
_geom_angle_atom_site_label_1
_geom_angle_atom_site_label_2
_geom_angle_atom_site_label_3
_geom_angle
_geom_angle_publ_flag
O5 S1 O4 114.93(7) y
O5 S1 O6 114.59(7) y
O4 S1 O6 110.83(7) y
O5 S1 O3 102.97(6) y
O4 S1 O3 105.74(7) y
O6 S1 O3 106.70(7) y
C5 O2 C6 114.21(13) y
C3 O3 S1 115.33(10) y
C4 N1 C1 106.07(12) y
C4 N1 H1A 110.5 ?
C1 N1 H1A 110.5 ?
C4 N1 H1B 110.5 ?
C1 N1 H1B 110.5 ?
H1A N1 H1B 108.7 ?
N1 C1 C5 106.70(12) y
N1 C1 C2 104.98(13) y
C5 C1 C2 114.10(13) y
N1 C1 H1 110.3 ?
C5 C1 H1 110.3 ?
C2 C1 H1 110.3 ?
C3 C2 C1 106.06(12) y
C3 C2 H2A 110.5 ?
C1 C2 H2A 110.5 ?
C3 C2 H2B 110.5 ?
C1 C2 H2B 110.5 ?
H2A C2 H2B 108.7 ?
O3 C3 C4 108.37(12) y
O3 C3 C2 109.17(13) y
C4 C3 C2 104.89(13) y
O3 C3 H3 111.4 ?
C4 C3 H3 111.4 ?
C2 C3 H3 111.4 ?
N1 C4 C3 103.21(12) y
N1 C4 H4A 111.1 ?
C3 C4 H4A 111.1 ?
N1 C4 H4B 111.1 ?
C3 C4 H4B 111.1 ?
H4A C4 H4B 109.1 ?
O1 C5 O2 124.93(14) y
O1 C5 C1 124.30(15) y
O2 C5 C1 110.74(14) y
O2 C6 H6A 109.5 ?
O2 C6 H6B 109.5 ?
H6A C6 H6B 109.5 ?
O2 C6 H6C 109.5 ?
H6A C6 H6C 109.5 ?
H6B C6 H6C 109.5 ?

loop_
_geom_bond_atom_site_label_1
_geom_bond_atom_site_label_2
_geom_bond_distance
_geom_bond_publ_flag
S1 O5 1.4341(11) y
S1 O4 1.4564(12) y
S1 O6 1.4577(12) y
S1 O3 1.6004(11) y
O1 C5 1.198(2) y
O2 C5 1.334(2) y
O2 C6 1.451(2) y
O3 C3 1.4607(18) y
N1 C4 1.492(2) y
N1 C1 1.5039(19) y
N1 H1a 0.9200 ?
N1 H1b 0.9200 ?
C1 C5 1.520(2) y
C1 C2 1.544(2) y
C1 H1 1.0000 ?
C2 C3 1.528(2) y
C2 H2a 0.9900 ?
C2 H2b 0.9900 ?
C3 C4 1.517(2) y
C3 H3 1.0000 ?
C4 H4a 0.9900 ?
C4 H4b 0.9900 ?
C6 H6a 0.9800 ?
C6 H6b 0.9800 ?
C6 H6c 0.9800 ?

loop_
_geom_hbond_atom_site_label_D
_geom_hbond_atom_site_label_H
_geom_hbond_atom_site_label_A
_geom_hbond_distance_DH
_geom_hbond_distance_HA
_geom_hbond_distance_DA
_geom_hbond_angle_DHA
_geom_hbond_site_symmetry_A
N1 H1A O4 0.92 1.88 2.7413(18) 155 3_745
N1 H1B O6 0.92 1.96 2.8068(18) 151.9 2_665

loop_
_geom_torsion_atom_site_label_1
_geom_torsion_atom_site_label_2
_geom_torsion_atom_site_label_3
_geom_torsion_atom_site_label_4
_geom_torsion
_geom_torsion_publ_flag
O5 S1 O3 C3 -172.44(11) y
O4 S1 O3 C3 66.60(12) y
O6 S1 O3 C3 -51.45(12) y
C4 N1 C1 C5 94.56(14) y
C4 N1 C1 C2 -26.88(15) y
N1 C1 C2 C3 4.63(16) y
C5 C1 C2 C3 -111.83(15) y
S1 O3 C3 C4 110.65(12) y
S1 O3 C3 C2 -135.64(11) y
C1 C2 C3 O3 -97.28(14) y
C1 C2 C3 C4 18.69(16) y
C1 N1 C4 C3 38.73(15) y
O3 C3 C4 N1 81.44(14) y
C2 C3 C4 N1 -35.07(16) y
C6 O2 C5 O1 2.0(2) y
C6 O2 C5 C1 -176.13(13) y
N1 C1 C5 O1 2.1(2) y
C2 C1 C5 O1 117.55(17) y
N1 C1 C5 O2 -179.82(13) y
C2 C1 C5 O2 -64.36(17) y
